data_4324344
loop_
_publ_author_name
'Tan Su'
'Hongzhu Xing'
'Jin Xu'
'Jihong Yu'
'Ruren Xu'

_publ_section_title
;
 Ionothermal Syntheses and Characterizations of New Open-Framework Metal
 Borophosphates
;
_journal_name_full 'Inorganic Chemistry'
_journal_page_first 1073
_journal_page_last 1078
_journal_paper_doi 10.1021/ic101713y
_journal_volume 50
_journal_year 2011
_chemical_formula_sum 'B2 K5 Mn2 O21 P5'
_chemical_formula_weight 817.85
_chemical_name_systematic
; 
 ? 
;
_space_group_IT_number 14
_symmetry_cell_setting monoclinic
_symmetry_space_group_name_Hall '-P 2yn'
_symmetry_space_group_name_H-M 'P 1 21/n 1'
_atom_sites_solution_hydrogens none
_atom_sites_solution_primary direct
_atom_sites_solution_secondary difmap
_audit_creation_method SHELXL-97
_cell_angle_alpha 90.00
_cell_angle_beta 101.4600(10)
_cell_angle_gamma 90.00
_cell_formula_units_Z 4
_cell_length_a 14.4939(3)
_cell_length_b 9.2539(3)
_cell_length_c 14.8031(4)
_cell_measurement_temperature 293(2)
_cell_volume 1945.88(9)
_computing_structure_refinement 'SHELXL-97 (Sheldrick, 1997)'
_computing_structure_solution 'SHELXS-97 (Sheldrick, 1990)'
_diffrn_ambient_temperature 293(2)
_diffrn_measured_fraction_theta_full 0.997
_diffrn_measured_fraction_theta_max 0.997
_diffrn_radiation_monochromator graphite
_diffrn_radiation_source 'fine-focus sealed tube'
_diffrn_radiation_type MoK\a
_diffrn_radiation_wavelength 0.71073
_diffrn_reflns_av_R_equivalents 0.0448
_diffrn_reflns_av_sigmaI/netI 0.0437
_diffrn_reflns_limit_h_max 19
_diffrn_reflns_limit_h_min -19
_diffrn_reflns_limit_k_max 12
_diffrn_reflns_limit_k_min -7
_diffrn_reflns_limit_l_max 17
_diffrn_reflns_limit_l_min -19
_diffrn_reflns_number 13083
_diffrn_reflns_theta_full 28.30
_diffrn_reflns_theta_max 28.30
_diffrn_reflns_theta_min 1.80
_exptl_absorpt_coefficient_mu 2.885
_exptl_absorpt_correction_type none
_exptl_crystal_colour pink
_exptl_crystal_density_diffrn 2.792
_exptl_crystal_description plate
_exptl_crystal_F_000 1592
_exptl_crystal_size_max 0.1
_exptl_crystal_size_mid 0.1
_exptl_crystal_size_min 0.09
_refine_diff_density_max 0.973
_refine_diff_density_min -1.192
_refine_diff_density_rms 0.122
_refine_ls_extinction_method none
_refine_ls_goodness_of_fit_ref 0.899
_refine_ls_hydrogen_treatment none
_refine_ls_matrix_type full
_refine_ls_number_parameters 322
_refine_ls_number_reflns 4835
_refine_ls_number_restraints 0
_refine_ls_restrained_S_all 0.899
_refine_ls_R_factor_all 0.0450
_refine_ls_R_factor_gt 0.0352
_refine_ls_shift/su_max 0.001
_refine_ls_shift/su_mean 0.000
_refine_ls_structure_factor_coef Fsqd
_refine_ls_weighting_details 'calc w=1/[\s^2^(Fo^2^)+(0.1000P)^2^+0.0000P] where P=(Fo^2^+2Fc^2^)/3'
_refine_ls_weighting_scheme calc
_refine_ls_wR_factor_gt 0.1172
_refine_ls_wR_factor_ref 0.1241
_reflns_number_gt 3944
_reflns_number_total 4835
_reflns_threshold_expression >2sigma(I)
_cod_data_source_file ic101713y_si_003.cif
_cod_data_source_block JIS-5
_cod_original_formula_sum 'B2 K5 Mn2 O21 P5 '
_cod_database_code 4324344

loop_
_symmetry_equiv_pos_as_xyz
'x, y, z'
'-x+1/2, y+1/2, -z+1/2'
'-x, -y, -z'
'x-1/2, -y-1/2, z-1/2'

loop_
_atom_site_label
_atom_site_type_symbol
_atom_site_fract_x
_atom_site_fract_y
_atom_site_fract_z
_atom_site_U_iso_or_equiv
_atom_site_adp_type
_atom_site_occupancy
_atom_site_symmetry_multiplicity
_atom_site_calc_flag
_atom_site_refinement_flags
Mn2 Mn 0.79649(3) 0.79334(5) 0.12045(3) 0.01262(13) Uani 1 1 d .
Mn1 Mn 1.00739(4) 0.31270(6) 0.37032(4) 0.01523(14) Uani 1 1 d .
P5 P 0.87876(6) 0.82609(10) -0.06821(6) 0.01293(18) Uani 1 1 d .
P4 P 0.91271(6) 0.49135(9) 0.18993(6) 0.01275(18) Uani 1 1 d .
P3 P 0.60746(6) 0.86503(9) -0.03743(6) 0.01071(18) Uani 1 1 d .
P2 P 1.21251(6) 0.14041(10) 0.39506(6) 0.01584(19) Uani 1 1 d .
P1 P 0.65119(6) 0.56188(9) 0.21004(6) 0.00985(17) Uani 1 1 d .
O20 O 0.73603(16) 0.6134(2) 0.02429(16) 0.0124(5) Uani 1 1 d .
O19 O 1.13598(18) 0.2354(3) 0.34445(17) 0.0197(5) Uani 1 1 d .
O18 O 0.84227(16) 0.4310(3) 0.10359(17) 0.0159(5) Uani 1 1 d .
O17 O 0.88790(18) 0.4155(3) 0.27622(18) 0.0217(6) Uani 1 1 d .
O16 O 1.20434(17) 0.1431(2) 0.49982(17) 0.0144(5) Uani 1 1 d .
O15 O 1.06179(18) 0.5175(3) 0.39795(18) 0.0200(5) Uani 1 1 d .
O14 O 0.68595(17) 0.9211(3) 0.03854(17) 0.0173(5) Uani 1 1 d .
O13 O 0.83777(19) 0.9824(3) 0.19979(17) 0.0204(5) Uani 1 1 d .
O12 O 0.81358(16) 0.6924(3) -0.09968(18) 0.0167(5) Uani 1 1 d .
O11 O 0.68923(16) 0.5210(2) -0.13371(16) 0.0132(5) Uani 1 1 d .
O10 O 0.84373(19) 0.9619(3) -0.11783(19) 0.0252(6) Uani 1 1 d .
O9 O 1.3096(2) 0.1800(3) 0.3834(2) 0.0289(6) Uani 1 1 d .
O8 O 1.00999(17) 0.4436(3) 0.1809(2) 0.0297(7) Uani 1 1 d .
O7 O 0.71298(16) 0.7018(3) 0.22163(17) 0.0155(5) Uani 1 1 d .
O6 O 0.90349(17) 0.6521(3) 0.19887(17) 0.0161(5) Uani 1 1 d .
O21 O 0.89659(18) 0.8426(3) 0.03556(17) 0.0196(5) Uani 1 1 d .
O5 O 0.65146(17) 0.7590(3) -0.10180(16) 0.0149(5) Uani 1 1 d .
O4 O 0.54966(16) 0.6026(3) 0.17284(19) 0.0187(5) Uani 1 1 d .
O3 O 0.68721(18) 0.4609(3) 0.13954(17) 0.0182(5) Uani 1 1 d .
O2 O 0.96761(18) 0.2822(3) 0.49858(18) 0.0199(5) Uani 1 1 d .
O1 O 0.97525(19) 0.7816(3) -0.0940(2) 0.0316(7) Uani 1 1 d .
K1 K 0.02412(16) 0.5296(3) 0.01690(17) 0.0495(6) Uani 0.50 1 d P
K2 K 0.63405(6) 0.16060(9) 0.12403(5) 0.01975(18) Uani 1 1 d .
K3 K 1.18488(5) 0.48812(10) 0.26833(6) 0.02415(19) Uani 1 1 d .
K5 K 1.04369(7) 0.88912(17) 0.21101(8) 0.0543(4) Uani 1 1 d .
K4 K 0.84556(6) 0.13191(9) 0.03326(6) 0.02161(18) Uani 1 1 d .
K6 K 1.0000 0.0000 0.5000 0.0437(4) Uani 1 2 d S
B2 B 0.7229(2) 0.6467(4) -0.0742(3) 0.0099(6) Uani 1 1 d .
B1 B 0.7420(3) 0.4735(4) 0.0649(2) 0.0119(7) Uani 1 1 d .

loop_
_atom_site_aniso_label
_atom_site_aniso_U_11
_atom_site_aniso_U_22
_atom_site_aniso_U_33
_atom_site_aniso_U_23
_atom_site_aniso_U_13
_atom_site_aniso_U_12
Mn2 0.0141(3) 0.0096(2) 0.0130(3) -0.00052(18) 0.00007(19) -0.00078(18)
Mn1 0.0157(3) 0.0119(3) 0.0174(3) -0.00159(19) 0.0016(2) -0.00197(19)
P5 0.0108(4) 0.0136(4) 0.0148(4) -0.0003(3) 0.0036(3) -0.0014(3)
P4 0.0106(4) 0.0121(4) 0.0148(4) -0.0008(3) 0.0006(3) 0.0019(3)
P3 0.0111(4) 0.0095(4) 0.0115(4) 0.0009(3) 0.0022(3) 0.0024(3)
P2 0.0175(4) 0.0143(4) 0.0155(4) 0.0005(3) 0.0027(3) 0.0017(3)
P1 0.0108(4) 0.0084(4) 0.0103(4) 0.0014(3) 0.0022(3) 0.0016(3)
O20 0.0167(11) 0.0086(10) 0.0108(11) -0.0004(8) 0.0000(9) -0.0014(9)
O19 0.0237(13) 0.0174(12) 0.0176(13) 0.0063(10) 0.0031(10) 0.0039(10)
O18 0.0131(11) 0.0173(12) 0.0156(12) -0.0024(9) -0.0014(9) 0.0045(9)
O17 0.0279(14) 0.0184(13) 0.0162(13) 0.0055(10) -0.0017(10) -0.0057(11)
O16 0.0195(12) 0.0091(11) 0.0154(12) 0.0018(9) 0.0053(9) 0.0041(9)
O15 0.0247(13) 0.0148(12) 0.0199(13) -0.0050(10) 0.0031(10) -0.0080(10)
O14 0.0172(11) 0.0139(12) 0.0186(12) -0.0047(9) -0.0013(9) 0.0013(9)
O13 0.0313(14) 0.0167(12) 0.0142(12) -0.0039(10) 0.0066(10) -0.0070(11)
O12 0.0137(11) 0.0171(12) 0.0206(13) -0.0039(10) 0.0065(9) -0.0061(9)
O11 0.0184(11) 0.0093(11) 0.0106(11) -0.0017(8) -0.0003(8) 0.0003(9)
O10 0.0265(14) 0.0213(14) 0.0256(14) 0.0079(11) -0.0002(11) 0.0008(11)
O9 0.0241(14) 0.0313(16) 0.0332(17) -0.0077(13) 0.0102(12) -0.0041(12)
O8 0.0118(12) 0.0361(17) 0.0396(17) -0.0189(14) 0.0010(11) 0.0054(11)
O7 0.0142(11) 0.0126(11) 0.0202(12) -0.0018(9) 0.0045(9) -0.0021(9)
O6 0.0175(12) 0.0108(11) 0.0192(13) 0.0023(9) 0.0012(9) 0.0003(9)
O21 0.0235(13) 0.0200(13) 0.0160(13) -0.0023(10) 0.0056(10) -0.0062(10)
O5 0.0179(11) 0.0143(12) 0.0128(11) 0.0009(9) 0.0041(9) 0.0071(9)
O4 0.0127(11) 0.0133(12) 0.0278(14) 0.0025(10) -0.0015(10) 0.0016(9)
O3 0.0284(13) 0.0125(12) 0.0177(12) -0.0013(10) 0.0141(10) -0.0005(10)
O2 0.0188(12) 0.0203(13) 0.0228(13) -0.0009(10) 0.0094(10) 0.0033(10)
O1 0.0152(13) 0.0334(16) 0.050(2) -0.0215(14) 0.0161(12) -0.0056(12)
K1 0.0462(15) 0.0668(19) 0.0380(14) 0.0247(12) 0.0145(11) 0.0044(12)
K2 0.0231(4) 0.0171(4) 0.0190(4) 0.0009(3) 0.0040(3) -0.0010(3)
K3 0.0170(4) 0.0350(5) 0.0206(4) 0.0021(3) 0.0042(3) -0.0064(3)
K5 0.0291(5) 0.0907(10) 0.0412(6) 0.0221(6) 0.0022(4) -0.0215(6)
K4 0.0236(4) 0.0166(4) 0.0242(4) 0.0000(3) 0.0040(3) 0.0025(3)
K6 0.0691(10) 0.0163(6) 0.0329(8) 0.0054(5) -0.0208(7) -0.0018(6)
B2 0.0098(15) 0.0066(15) 0.0135(17) -0.0004(12) 0.0025(12) 0.0012(12)
B1 0.0132(16) 0.0131(17) 0.0094(16) -0.0015(13) 0.0024(13) 0.0005(13)

loop_
_atom_type_symbol
_atom_type_description
_atom_type_scat_dispersion_real
_atom_type_scat_dispersion_imag
_atom_type_scat_source
K K 0.2009 0.2494 'International Tables Vol C Tables 4.2.6.8 and 6.1.1.4'
B B 0.0013 0.0007 'International Tables Vol C Tables 4.2.6.8 and 6.1.1.4'
O O 0.0106 0.0060 'International Tables Vol C Tables 4.2.6.8 and 6.1.1.4'
P P 0.1023 0.0942 'International Tables Vol C Tables 4.2.6.8 and 6.1.1.4'
Mn Mn 0.3368 0.7283 'International Tables Vol C Tables 4.2.6.8 and 6.1.1.4'

loop_
_geom_angle_atom_site_label_1
_geom_angle_atom_site_label_2
_geom_angle_atom_site_label_3
_geom_angle
_geom_angle_site_symmetry_1
_geom_angle_site_symmetry_3
O13 Mn2 O21 89.99(10) . .
O13 Mn2 O14 87.46(10) . .
O21 Mn2 O14 93.86(10) . .
O13 Mn2 O6 96.15(10) . .
O21 Mn2 O6 86.96(10) . .
O14 Mn2 O6 176.30(9) . .
O13 Mn2 O20 171.58(10) . .
O21 Mn2 O20 90.59(9) . .
O14 Mn2 O20 84.12(9) . .
O6 Mn2 O20 92.27(9) . .
O13 Mn2 O7 94.07(9) . .
O21 Mn2 O7 167.49(10) . .
O14 Mn2 O7 98.13(9) . .
O6 Mn2 O7 80.84(9) . .
O20 Mn2 O7 87.12(9) . .
O13 Mn2 K4 54.12(7) . 1_565
O21 Mn2 K4 52.17(7) . 1_565
O14 Mn2 K4 59.17(7) . 1_565
O6 Mn2 K4 123.78(7) . 1_565
O20 Mn2 K4 120.58(6) . 1_565
O7 Mn2 K4 138.48(6) . 1_565
O13 Mn2 K5 56.84(8) . .
O21 Mn2 K5 55.92(7) . .
O14 Mn2 K5 129.31(7) . .
O6 Mn2 K5 53.93(7) . .
O20 Mn2 K5 129.61(7) . .
O7 Mn2 K5 117.29(7) . .
K4 Mn2 K5 70.44(3) 1_565 .
O13 Mn2 K2 74.59(7) . 2_655
O21 Mn2 K2 123.91(7) . 2_655
O14 Mn2 K2 137.25(7) . 2_655
O6 Mn2 K2 43.74(7) . 2_655
O20 Mn2 K2 111.84(6) . 2_655
O7 Mn2 K2 46.63(6) . 2_655
K4 Mn2 K2 127.07(2) 1_565 2_655
K5 Mn2 K2 71.23(2) . 2_655
O15 Mn1 O19 91.77(11) . .
O15 Mn1 O2 96.11(10) . .
O19 Mn1 O2 121.97(10) . .
O15 Mn1 O4 174.32(11) . 2_645
O19 Mn1 O4 86.62(10) . 2_645
O2 Mn1 O4 89.36(11) . 2_645
O15 Mn1 O17 87.16(10) . .
O19 Mn1 O17 130.08(10) . .
O2 Mn1 O17 107.73(10) . .
O4 Mn1 O17 89.71(9) 2_645 .
O15 Mn1 K6 134.91(8) . .
O19 Mn1 K6 86.75(7) . .
O2 Mn1 K6 49.44(7) . .
O4 Mn1 K6 50.47(7) 2_645 .
O17 Mn1 K6 126.74(7) . .
O15 Mn1 K3 52.74(8) . .
O19 Mn1 K3 49.18(7) . .
O2 Mn1 K3 141.26(8) . .
O4 Mn1 K3 122.89(8) 2_645 .
O17 Mn1 K3 94.42(7) . .
K6 Mn1 K3 134.82(2) . .
O15 Mn1 K2 53.68(8) . 2_655
O19 Mn1 K2 142.07(7) . 2_655
O2 Mn1 K2 81.34(7) . 2_655
O4 Mn1 K2 126.07(7) 2_645 2_655
O17 Mn1 K2 45.23(7) . 2_655
K6 Mn1 K2 127.67(2) . 2_655
K3 Mn1 K2 93.44(2) . 2_655
O15 Mn1 K2 69.99(8) . 4_666
O19 Mn1 K2 86.06(7) . 4_666
O2 Mn1 K2 44.99(7) . 4_666
O4 Mn1 K2 115.28(7) 2_645 4_666
O17 Mn1 K2 138.58(8) . 4_666
K6 Mn1 K2 64.948(15) . 4_666
K3 Mn1 K2 97.92(2) . 4_666
K2 Mn1 K2 94.50(2) 2_655 4_666
O10 P5 O21 112.78(16) . .
O10 P5 O12 113.05(15) . .
O21 P5 O12 110.60(15) . .
O10 P5 O1 109.40(18) . .
O21 P5 O1 106.92(16) . .
O12 P5 O1 103.48(15) . .
O10 P5 K4 55.47(12) . 1_565
O21 P5 K4 57.31(11) . 1_565
O12 P5 K4 132.89(10) . 1_565
O1 P5 K4 123.61(11) . 1_565
O10 P5 K1 161.63(12) . 1_655
O21 P5 K1 75.35(12) . 1_655
O12 P5 K1 77.00(11) . 1_655
O1 P5 K1 52.33(14) . 1_655
K4 P5 K1 129.56(5) 1_565 1_655
O10 P5 K1 162.50(13) . 3_665
O21 P5 K1 84.11(12) . 3_665
O12 P5 K1 61.92(10) . 3_665
O1 P5 K1 58.93(13) . 3_665
K4 P5 K1 141.07(5) 1_565 3_665
K1 P5 K1 15.25(8) 1_655 3_665
O10 P5 K5 39.61(11) . 3_775
O21 P5 K5 119.94(11) . 3_775
O12 P5 K5 128.79(11) . 3_775
O1 P5 K5 70.24(13) . 3_775
K4 P5 K5 74.67(3) 1_565 3_775
K1 P5 K5 122.04(5) 1_655 3_775
K1 P5 K5 128.52(5) 3_665 3_775
O10 P5 K3 32.52(11) . 4_575
O21 P5 K3 124.37(11) . 4_575
O12 P5 K3 80.79(10) . 4_575
O1 P5 K3 123.51(14) . 4_575
K4 P5 K3 74.95(3) 1_565 4_575
K1 P5 K3 154.78(5) 1_655 4_575
K1 P5 K3 140.18(5) 3_665 4_575
K5 P5 K3 64.95(3) 3_775 4_575
O6 P4 O8 113.52(16) . .
O6 P4 O17 109.54(15) . .
O8 P4 O17 108.19(17) . .
O6 P4 O18 111.65(14) . .
O8 P4 O18 106.93(15) . .
O17 P4 O18 106.71(14) . .
O6 P4 K1 91.60(12) . 1_655
O8 P4 K1 49.75(13) . 1_655
O17 P4 K1 155.40(12) . 1_655
O18 P4 K1 75.31(10) . 1_655
O6 P4 K2 55.16(10) . 2_655
O8 P4 K2 123.69(12) . 2_655
O17 P4 K2 54.62(11) . 2_655
O18 P4 K2 129.02(10) . 2_655
K1 P4 K2 142.73(6) 1_655 2_655
O6 P4 K1 100.49(12) . 3_665
O8 P4 K1 58.35(13) . 3_665
O17 P4 K1 149.95(12) . 3_665
O18 P4 K1 59.38(10) . 3_665
K1 P4 K1 16.30(8) 1_655 3_665
K2 P4 K1 155.33(6) 2_655 3_665
O15 P3 O14 113.06(15) 4_575 .
O15 P3 O2 110.04(15) 4_575 2_655
O14 P3 O2 112.02(15) . 2_655
O15 P3 O5 104.02(14) 4_575 .
O14 P3 O5 108.87(14) . .
O2 P3 O5 108.43(14) 2_655 .
O15 P3 K2 62.28(11) 4_575 3_665
O14 P3 K2 147.39(10) . 3_665
O2 P3 K2 50.86(10) 2_655 3_665
O5 P3 K2 103.35(10) . 3_665
O15 P3 K3 51.85(11) 4_575 4_575
O14 P3 K3 99.06(11) . 4_575
O2 P3 K3 148.81(11) 2_655 4_575
O5 P3 K3 61.44(9) . 4_575
K2 P3 K3 100.57(3) 3_665 4_575
O15 P3 K2 81.35(11) 4_575 1_565
O14 P3 K2 44.42(9) . 1_565
O2 P3 K2 96.95(11) 2_655 1_565
O5 P3 K2 149.88(10) . 1_565
K2 P3 K2 105.23(3) 3_665 1_565
K3 P3 K2 103.70(3) 4_575 1_565
O15 P3 K6 126.16(11) 4_575 2_655
O14 P3 K6 117.51(10) . 2_655
O2 P3 K6 32.90(10) 2_655 2_655
O5 P3 K6 76.33(9) . 2_655
K2 P3 K6 65.379(19) 3_665 2_655
K3 P3 K6 131.34(3) 4_575 2_655
K2 P3 K6 124.77(3) 1_565 2_655
O19 P2 O9 114.80(17) . .
O19 P2 O11 108.98(14) . 4_666
O9 P2 O11 110.95(15) . 4_666
O19 P2 O16 106.86(14) . .
O9 P2 O16 111.40(16) . .
O11 P2 O16 103.13(13) 4_666 .
O19 P2 K4 102.73(11) . 4_666
O9 P2 K4 57.68(12) . 4_666
O11 P2 K4 147.88(9) 4_666 4_666
O16 P2 K4 61.78(9) . 4_666
O19 P2 K3 105.92(11) . 2_745
O9 P2 K3 57.55(12) . 2_745
O11 P2 K3 60.81(9) 4_666 2_745
O16 P2 K3 146.83(9) . 2_745
K4 P2 K3 115.15(3) 4_666 2_745
O19 P2 K3 40.61(10) . .
O9 P2 K3 74.87(12) . .
O11 P2 K3 133.81(9) 4_666 .
O16 P2 K3 117.51(9) . .
K4 P2 K3 75.48(3) 4_666 .
K3 P2 K3 91.05(2) 2_745 .
O13 P1 O4 111.64(15) 2_645 .
O13 P1 O7 110.47(15) 2_645 .
O4 P1 O7 109.16(14) . .
O13 P1 O3 107.99(14) 2_645 .
O4 P1 O3 109.57(15) . .
O7 P1 O3 107.93(14) . .
O13 P1 K6 130.54(11) 2_645 2_655
O4 P1 K6 47.22(11) . 2_655
O7 P1 K6 118.67(10) . 2_655
O3 P1 K6 62.61(10) . 2_655
O13 P1 K5 56.78(11) 2_645 2_645
O4 P1 K5 57.63(10) . 2_645
O7 P1 K5 142.49(10) . 2_645
O3 P1 K5 109.58(10) . 2_645
K6 P1 K5 79.81(2) 2_655 2_645
O13 P1 K2 66.55(11) 2_645 2_655
O4 P1 K2 144.54(11) . 2_655
O7 P1 K2 48.00(9) . 2_655
O3 P1 K2 104.09(10) . 2_655
K6 P1 K2 159.68(3) 2_655 2_655
K5 P1 K2 120.22(3) 2_645 2_655
O13 P1 K4 39.41(10) 2_645 2_655
O4 P1 K4 97.92(11) . 2_655
O7 P1 K4 81.82(10) . 2_655
O3 P1 K4 144.98(10) . 2_655
K6 P1 K4 142.48(3) 2_655 2_655
K5 P1 K4 67.30(3) 2_645 2_655
K2 P1 K4 57.01(2) 2_655 2_655
B1 O20 B2 126.6(3) . .
B1 O20 Mn2 114.99(19) . .
B2 O20 Mn2 115.56(18) . .
P2 O19 Mn1 134.87(16) . .
P2 O19 K3 118.67(14) . .
Mn1 O19 K3 95.48(9) . .
B1 O18 P4 129.7(2) . .
B1 O18 K1 116.39(19) . 3_665
P4 O18 K1 92.88(12) . 3_665
B1 O18 K4 101.08(18) . .
P4 O18 K4 124.40(12) . .
K1 O18 K4 80.92(9) 3_665 .
B1 O18 K1 124.63(19) . 1_655
P4 O18 K1 77.10(10) . 1_655
K1 O18 K1 16.21(10) 3_665 1_655
K4 O18 K1 92.99(8) . 1_655
P4 O17 Mn1 115.48(15) . .
P4 O17 K2 97.92(12) . 2_655
Mn1 O17 K2 100.12(9) . 2_655
B1 O16 P2 122.6(2) 4_666 .
B1 O16 K4 104.87(18) 4_666 4_666
P2 O16 K4 89.48(10) . 4_666
B1 O16 K2 100.06(18) 4_666 4_666
P2 O16 K2 137.29(12) . 4_666
K4 O16 K2 76.54(6) 4_666 4_666
B1 O16 K6 85.46(17) 4_666 .
P2 O16 K6 103.94(11) . .
K4 O16 K6 155.31(9) 4_666 .
K2 O16 K6 79.63(6) 4_666 .
P3 O15 Mn1 152.72(17) 4_676 .
P3 O15 K3 103.79(13) 4_676 .
Mn1 O15 K3 92.52(9) . .
P3 O15 K2 92.08(12) 4_676 2_655
Mn1 O15 K2 93.78(9) . 2_655
K3 O15 K2 130.37(10) . 2_655
P3 O14 Mn2 126.18(14) . .
P3 O14 K2 112.60(12) . 1_565
Mn2 O14 K2 115.21(10) . 1_565
P3 O14 K4 131.33(14) . 1_565
Mn2 O14 K4 83.24(8) . 1_565
K2 O14 K4 76.82(6) 1_565 1_565
P1 O13 Mn2 149.44(16) 2_655 .
P1 O13 K4 120.99(14) 2_655 1_565
Mn2 O13 K4 88.67(9) . 1_565
P1 O13 K5 99.10(13) 2_655 .
Mn2 O13 K5 87.85(9) . .
K4 O13 K5 88.75(8) 1_565 .
P1 O13 K2 89.30(12) 2_655 1_565
Mn2 O13 K2 94.99(9) . 1_565
K4 O13 K2 69.97(6) 1_565 1_565
K5 O13 K2 158.42(9) . 1_565
B2 O12 P5 130.9(2) . .
B2 O12 K3 101.73(17) . 3_765
P5 O12 K3 125.50(13) . 3_765
B2 O12 K1 109.84(18) . 3_665
P5 O12 K1 92.25(12) . 3_665
K3 O12 K1 80.45(8) 3_765 3_665
B2 O11 P2 123.9(2) . 4_565
B2 O11 K5 110.23(18) . 4_575
P2 O11 K5 124.60(12) 4_565 4_575
B2 O11 K3 104.38(18) . 3_765
P2 O11 K3 91.57(11) 4_565 3_765
K5 O11 K3 85.62(7) 4_575 3_765
P5 O10 K3 129.58(16) . 4_575
P5 O10 K5 119.86(15) . 3_775
K3 O10 K5 97.13(9) 4_575 3_775
P5 O10 K4 97.76(14) . 1_565
K3 O10 K4 106.88(10) 4_575 1_565
K5 O10 K4 102.39(10) 3_775 1_565
P2 O9 K4 95.32(14) . 4_666
P2 O9 K3 96.41(13) . 2_745
K4 O9 K3 167.80(11) 4_666 2_745
P2 O9 K1 121.76(18) . 2_645
K4 O9 K1 83.70(9) 4_666 2_645
K3 O9 K1 87.26(9) 2_745 2_645
P2 O9 K5 150.64(17) . 2_745
K4 O9 K5 86.44(8) 4_666 2_745
K3 O9 K5 85.00(8) 2_745 2_745
K1 O9 K5 87.58(9) 2_645 2_745
P4 O8 K1 103.98(16) . 1_655
P4 O8 K3 137.24(16) . .
K1 O8 K3 99.43(11) 1_655 .
P4 O8 K1 95.18(14) . 3_665
K1 O8 K1 19.06(10) 1_655 3_665
K3 O8 K1 116.04(12) . 3_665
P1 O7 Mn2 127.26(14) . .
P1 O7 K2 108.15(12) . 2_655
Mn2 O7 K2 98.38(8) . 2_655
P4 O6 Mn2 127.87(14) . .
P4 O6 K2 98.55(12) . 2_655
Mn2 O6 K2 103.49(9) . 2_655
P4 O6 K5 131.68(14) . .
Mn2 O6 K5 89.72(8) . .
K2 O6 K5 100.45(8) 2_655 .
P5 O21 Mn2 124.97(15) . .
P5 O21 K4 95.37(12) . 1_565
Mn2 O21 K4 90.14(9) . 1_565
P5 O21 K5 145.99(14) . .
Mn2 O21 K5 88.33(8) . .
K4 O21 K5 90.79(8) 1_565 .
B2 O5 P3 128.1(2) . .
B2 O5 K3 120.98(19) . 4_575
P3 O5 K3 92.08(10) . 4_575
B2 O5 K5 97.65(18) . 4_575
P3 O5 K5 126.75(12) . 4_575
K3 O5 K5 84.08(7) 4_575 4_575
P1 O4 Mn1 128.27(14) . 2_655
P1 O4 K6 108.40(13) . 2_655
Mn1 O4 K6 91.26(9) 2_655 2_655
P1 O4 K5 98.04(12) . 2_645
Mn1 O4 K5 123.65(10) 2_655 2_645
K6 O4 K5 103.83(8) 2_655 2_645
B1 O3 P1 138.3(2) . .
B1 O3 K2 100.96(18) . .
P1 O3 K2 120.63(12) . .
B1 O3 K6 91.26(18) . 2_655
P1 O3 K6 90.63(11) . 2_655
K2 O3 K6 82.77(7) . 2_655
P3 O2 Mn1 127.73(16) 2_645 .
P3 O2 K6 128.81(14) 2_645 .
Mn1 O2 K6 93.39(9) . .
P3 O2 K2 103.89(13) 2_645 4_666
Mn1 O2 K2 102.66(10) . 4_666
K6 O2 K2 93.05(8) . 4_666
P5 O1 K4 133.21(16) . 3_765
P5 O1 K1 101.81(16) . 1_655
K4 O1 K1 86.46(10) 3_765 1_655
P5 O1 K1 95.25(15) . 3_665
K4 O1 K1 102.77(11) 3_765 3_665
K1 O1 K1 17.76(9) 1_655 3_665
K1 K1 O8 97.4(3) 3_565 1_455
K1 K1 O1 95.5(3) 3_565 1_455
O8 K1 O1 136.80(14) 1_455 1_455
K1 K1 O8 63.5(3) 3_565 3_665
O8 K1 O8 160.94(10) 1_455 3_665
O1 K1 O8 51.21(9) 1_455 3_665
K1 K1 O18 105.1(3) 3_565 3_665
O8 K1 O18 142.87(12) 1_455 3_665
O1 K1 O18 70.39(9) 1_455 3_665
O8 K1 O18 50.65(8) 3_665 3_665
K1 K1 O9 172.0(4) 3_565 2_655
O8 K1 O9 83.35(10) 1_455 2_655
O1 K1 O9 89.25(11) 1_455 2_655
O8 K1 O9 115.51(11) 3_665 2_655
O18 K1 O9 70.49(9) 3_665 2_655
K1 K1 O1 66.7(3) 3_565 3_665
O8 K1 O1 50.71(9) 1_455 3_665
O1 K1 O1 162.24(9) 1_455 3_665
O8 K1 O1 116.21(13) 3_665 3_665
O18 K1 O1 112.92(12) 3_665 3_665
O9 K1 O1 108.40(11) 2_655 3_665
K1 K1 O12 104.0(4) 3_565 3_665
O8 K1 O12 68.41(9) 1_455 3_665
O1 K1 O12 145.93(11) 1_455 3_665
O8 K1 O12 114.31(12) 3_665 3_665
O18 K1 O12 77.60(9) 3_665 3_665
O9 K1 O12 68.88(9) 2_655 3_665
O1 K1 O12 46.32(8) 3_665 3_665
K1 K1 O18 58.7(3) 3_565 1_455
O8 K1 O18 48.06(8) 1_455 1_455
O1 K1 O18 108.95(10) 1_455 1_455
O8 K1 O18 115.61(10) 3_665 1_455
O18 K1 O18 163.79(10) 3_665 1_455
O9 K1 O18 125.59(11) 2_655 1_455
O1 K1 O18 62.69(8) 3_665 1_455
O12 K1 O18 105.06(9) 3_665 1_455
K1 K1 P4 85.7(3) 3_565 1_455
O8 K1 P4 26.28(6) 1_455 1_455
O1 K1 P4 115.37(11) 1_455 1_455
O8 K1 P4 141.68(10) 3_665 1_455
O18 K1 P4 167.62(10) 3_665 1_455
O9 K1 P4 98.10(9) 2_655 1_455
O1 K1 P4 65.25(7) 3_665 1_455
O12 K1 P4 94.02(8) 3_665 1_455
O18 K1 P4 27.59(5) 1_455 1_455
K1 K1 P4 78.0(3) 3_565 3_665
O8 K1 P4 156.35(13) 1_455 3_665
O1 K1 P4 66.83(7) 1_455 3_665
O8 K1 P4 26.47(6) 3_665 3_665
O18 K1 P4 27.75(5) 3_665 3_665
O9 K1 P4 98.09(9) 2_655 3_665
O1 K1 P4 107.43(10) 3_665 3_665
O12 K1 P4 89.96(8) 3_665 3_665
O18 K1 P4 136.32(9) 1_455 3_665
P4 K1 P4 163.70(8) 1_455 3_665
K1 K1 P5 86.3(3) 3_565 1_455
O8 K1 P5 114.72(11) 1_455 1_455
O1 K1 P5 25.86(6) 1_455 1_455
O8 K1 P5 66.50(7) 3_665 1_455
O18 K1 P5 96.12(8) 3_665 1_455
O9 K1 P5 100.61(10) 2_655 1_455
O1 K1 P5 144.18(9) 3_665 1_455
O12 K1 P5 169.00(9) 3_665 1_455
O18 K1 P5 83.52(7) 1_455 1_455
P4 K1 P5 90.63(7) 1_455 1_455
P4 K1 P5 88.34(6) 3_665 1_455
O14 K2 O17 69.66(8) 1_545 2_645
O14 K2 O6 122.48(8) 1_545 2_645
O17 K2 O6 53.67(7) 2_645 2_645
O14 K2 O2 97.29(8) 1_545 4_565
O17 K2 O2 109.64(8) 2_645 4_565
O6 K2 O2 109.14(8) 2_645 4_565
O14 K2 O7 103.65(7) 1_545 2_645
O17 K2 O7 80.59(7) 2_645 2_645
O6 K2 O7 61.28(7) 2_645 2_645
O2 K2 O7 158.89(8) 4_565 2_645
O14 K2 O3 136.54(8) 1_545 .
O17 K2 O3 143.89(8) 2_645 .
O6 K2 O3 92.96(7) 2_645 .
O2 K2 O3 93.00(8) 4_565 .
O7 K2 O3 69.93(7) 2_645 .
O14 K2 O16 92.90(8) 1_545 4_565
O17 K2 O16 160.67(8) 2_645 4_565
O6 K2 O16 140.52(7) 2_645 4_565
O2 K2 O16 79.97(7) 4_565 4_565
O7 K2 O16 96.19(7) 2_645 4_565
O3 K2 O16 47.65(7) . 4_565
O14 K2 O15 86.29(7) 1_545 2_645
O17 K2 O15 60.20(7) 2_645 2_645
O6 K2 O15 74.90(7) 2_645 2_645
O2 K2 O15 49.89(7) 4_565 2_645
O7 K2 O15 133.45(7) 2_645 2_645
O3 K2 O15 130.34(7) . 2_645
O16 K2 O15 129.10(7) 4_565 2_645
O14 K2 P4 96.93(6) 1_545 2_645
O17 K2 P4 27.46(6) 2_645 2_645
O6 K2 P4 26.29(5) 2_645 2_645
O2 K2 P4 110.28(6) 4_565 2_645
O7 K2 P4 70.07(5) 2_645 2_645
O3 K2 P4 118.67(6) . 2_645
O16 K2 P4 164.65(6) 4_565 2_645
O15 K2 P4 63.57(5) 2_645 2_645
O14 K2 O13 56.89(7) 1_545 1_545
O17 K2 O13 66.84(7) 2_645 1_545
O6 K2 O13 89.71(7) 2_645 1_545
O2 K2 O13 154.01(7) 4_565 1_545
O7 K2 O13 46.76(6) 2_645 1_545
O3 K2 O13 104.03(7) . 1_545
O16 K2 O13 97.01(7) 4_565 1_545
O15 K2 O13 123.41(7) 2_645 1_545
P4 K2 O13 78.76(5) 2_645 1_545
O14 K2 B1 112.27(8) 1_545 .
O17 K2 B1 157.34(8) 2_645 .
O6 K2 B1 116.23(8) 2_645 .
O2 K2 B1 92.72(8) 4_565 .
O7 K2 B1 77.03(8) 2_645 .
O3 K2 B1 24.79(7) . .
O16 K2 B1 24.66(7) 4_565 .
O15 K2 B1 141.13(8) 2_645 .
P4 K2 B1 140.25(6) 2_645 .
O13 K2 B1 94.73(7) 1_545 .
O14 K2 P3 97.07(5) 1_545 3_665
O17 K2 P3 85.80(6) 2_645 3_665
O6 K2 P3 88.54(5) 2_645 3_665
O2 K2 P3 25.25(5) 4_565 3_665
O7 K2 P3 149.32(6) 2_645 3_665
O3 K2 P3 109.14(6) . 3_665
O16 K2 P3 105.19(5) 4_565 3_665
O15 K2 P3 25.65(5) 2_645 3_665
P4 K2 P3 85.31(3) 2_645 3_665
O13 K2 P3 146.83(5) 1_545 3_665
B1 K2 P3 115.60(6) . 3_665
O10 K3 O8 169.19(10) 4_676 .
O10 K3 O19 98.76(9) 4_676 .
O8 K3 O19 76.56(9) . .
O10 K3 O9 103.70(9) 4_676 2_755
O8 K3 O9 83.48(10) . 2_755
O19 K3 O9 153.44(9) . 2_755
O10 K3 O15 97.86(9) 4_676 .
O8 K3 O15 71.33(8) . .
O19 K3 O15 64.09(8) . .
O9 K3 O15 125.37(8) 2_755 .
O10 K3 O11 81.77(8) 4_676 3_765
O8 K3 O11 109.03(8) . 3_765
O19 K3 O11 119.71(8) . 3_765
O9 K3 O11 51.32(7) 2_755 3_765
O15 K3 O11 176.19(7) . 3_765
O10 K3 O12 118.90(8) 4_676 3_765
O8 K3 O12 70.79(8) . 3_765
O19 K3 O12 85.00(8) . 3_765
O9 K3 O12 71.86(8) 2_755 3_765
O15 K3 O12 135.49(7) . 3_765
O11 K3 O12 46.98(6) 3_765 3_765
O10 K3 O5 72.23(8) 4_676 4_676
O8 K3 O5 99.63(8) . 4_676
O19 K3 O5 107.49(7) . 4_676
O9 K3 O5 92.87(8) 2_755 4_676
O15 K3 O5 47.75(6) . 4_676
O11 K3 O5 128.84(7) 3_765 4_676
O12 K3 O5 162.49(7) 3_765 4_676
O10 K3 P2 86.05(7) 4_676 2_755
O8 K3 P2 103.29(8) . 2_755
O19 K3 P2 146.30(7) . 2_755
O9 K3 P2 26.04(6) 2_755 2_755
O15 K3 P2 148.65(6) . 2_755
O11 K3 P2 27.62(5) 3_765 2_755
O12 K3 P2 64.01(5) 3_765 2_755
O5 K3 P2 105.74(5) 4_676 2_755
O10 K3 P3 77.87(7) 4_676 4_676
O8 K3 P3 91.70(7) . 4_676
O19 K3 P3 81.09(6) . 4_676
O9 K3 P3 117.23(7) 2_755 4_676
O15 K3 P3 24.36(5) . 4_676
O11 K3 P3 153.01(5) 3_765 4_676
O12 K3 P3 159.82(5) 3_765 4_676
O5 K3 P3 26.48(4) 4_676 4_676
P2 K3 P3 132.21(3) 2_755 4_676
O10 K3 Mn1 114.80(7) 4_676 .
O8 K3 Mn1 56.02(7) . .
O19 K3 Mn1 35.34(5) . .
O9 K3 Mn1 137.36(6) 2_755 .
O15 K3 Mn1 34.74(5) . .
O11 K3 Mn1 148.61(5) 3_765 .
O12 K3 Mn1 102.74(5) 3_765 .
O5 K3 Mn1 82.49(5) 4_676 .
P2 K3 Mn1 159.14(3) 2_755 .
P3 K3 Mn1 57.94(2) 4_676 .
O10 K3 P2 80.47(7) 4_676 .
O8 K3 P2 96.28(8) . .
O19 K3 P2 20.73(5) . .
O9 K3 P2 156.08(7) 2_755 .
O15 K3 P2 76.34(6) . .
O11 K3 P2 107.29(5) 3_765 .
O12 K3 P2 85.42(5) 3_765 .
O5 K3 P2 110.66(5) 4_676 .
P2 K3 P2 134.74(3) 2_755 .
P3 K3 P2 86.69(3) 4_676 .
Mn1 K3 P2 54.07(2) . .
O10 K5 O11 80.90(8) 3_775 4_676
O10 K5 O6 144.85(10) 3_775 .
O11 K5 O6 129.60(8) 4_676 .
O10 K5 O21 91.61(8) 3_775 .
O11 K5 O21 170.75(8) 4_676 .
O6 K5 O21 59.31(7) . .
O10 K5 O13 120.29(9) 3_775 .
O11 K5 O13 120.28(9) 4_676 .
O6 K5 O13 63.89(7) . .
O21 K5 O13 59.13(7) . .
O10 K5 O4 109.33(9) 3_775 2_655
O11 K5 O4 73.03(7) 4_676 2_655
O6 K5 O4 97.78(7) . 2_655
O21 K5 O4 104.73(8) . 2_655
O13 K5 O4 47.64(7) . 2_655
O10 K5 O5 114.69(8) 3_775 4_676
O11 K5 O5 44.65(6) 4_676 4_676
O6 K5 O5 86.93(7) . 4_676
O21 K5 O5 144.58(8) . 4_676
O13 K5 O5 117.85(7) . 4_676
O4 K5 O5 89.11(7) 2_655 4_676
O10 K5 O9 65.73(8) 3_775 2_755
O11 K5 O9 94.21(8) 4_676 2_755
O6 K5 O9 91.78(8) . 2_755
O21 K5 O9 87.57(8) . 2_755
O13 K5 O9 145.25(8) . 2_755
O4 K5 O9 167.11(8) 2_655 2_755
O5 K5 O9 82.76(7) 4_676 2_755
O10 K5 P1 121.61(8) 3_775 2_655
O11 K5 P1 96.19(6) 4_676 2_655
O6 K5 P1 77.20(5) . 2_655
O21 K5 P1 83.07(6) . 2_655
O13 K5 P1 24.12(5) . 2_655
O4 K5 P1 24.34(5) 2_655 2_655
O5 K5 P1 100.75(6) 4_676 2_655
O9 K5 P1 168.15(7) 2_755 2_655
O10 K5 Mn2 125.33(7) 3_775 .
O11 K5 Mn2 148.93(6) 4_676 .
O6 K5 Mn2 36.35(5) . .
O21 K5 Mn2 35.75(5) . .
O13 K5 Mn2 35.31(5) . .
O4 K5 Mn2 81.65(5) 2_655 .
O5 K5 Mn2 118.97(5) 4_676 .
O9 K5 Mn2 111.05(6) 2_755 .
P1 K5 Mn2 57.31(2) 2_655 .
O10 K5 P5 20.53(6) 3_775 3_775
O11 K5 P5 89.59(6) 4_676 3_775
O6 K5 P5 140.80(6) . 3_775
O21 K5 P5 81.59(6) . 3_775
O13 K5 P5 99.85(6) . 3_775
O4 K5 P5 94.52(6) 2_655 3_775
O5 K5 P5 130.45(5) 4_676 3_775
O9 K5 P5 83.32(6) 2_755 3_775
P1 K5 P5 102.39(4) 2_655 3_775
Mn2 K5 P5 110.43(3) . 3_775
O10 K5 K3 40.46(6) 3_775 2_755
O11 K5 K3 47.65(5) 4_676 2_755
O6 K5 K3 145.68(7) . 2_755
O21 K5 K3 127.59(6) . 2_755
O13 K5 K3 150.42(7) . 2_755
O4 K5 K3 110.08(6) 2_655 2_755
O5 K5 K3 74.24(5) 4_676 2_755
O9 K5 K3 58.07(6) 2_755 2_755
P1 K5 K3 133.75(5) 2_655 2_755
Mn2 K5 K3 163.29(4) . 2_755
P5 K5 K3 58.15(2) 3_775 2_755
O1 K4 O10 107.22(9) 3_765 1_545
O1 K4 O21 92.61(9) 3_765 1_545
O10 K4 O21 54.09(8) 1_545 1_545
O1 K4 O9 95.48(10) 3_765 4_565
O10 K4 O9 74.82(9) 1_545 4_565
O21 K4 O9 128.29(9) 1_545 4_565
O1 K4 O13 93.26(10) 3_765 1_545
O10 K4 O13 115.68(8) 1_545 1_545
O21 K4 O13 64.99(8) 1_545 1_545
O9 K4 O13 163.55(9) 4_565 1_545
O1 K4 O16 116.46(8) 3_765 4_565
O10 K4 O16 112.53(8) 1_545 4_565
O21 K4 O16 150.93(8) 1_545 4_565
O9 K4 O16 53.12(8) 4_565 4_565
O13 K4 O16 110.45(8) 1_545 4_565
O1 K4 O18 71.77(8) 3_765 .
O10 K4 O18 145.94(8) 1_545 .
O21 K4 O18 156.95(8) 1_545 .
O9 K4 O18 71.47(8) 4_565 .
O13 K4 O18 98.25(7) 1_545 .
O16 K4 O18 47.70(6) 4_565 .
O1 K4 O14 150.45(9) 3_765 1_545
O10 K4 O14 76.56(8) 1_545 1_545
O21 K4 O14 65.35(7) 1_545 1_545
O9 K4 O14 113.49(8) 4_565 1_545
O13 K4 O14 60.31(7) 1_545 1_545
O16 K4 O14 87.14(7) 4_565 1_545
O18 K4 O14 121.71(7) . 1_545
O1 K4 P2 115.16(8) 3_765 4_565
O10 K4 P2 87.16(6) 1_545 4_565
O21 K4 P2 138.48(6) 1_545 4_565
O9 K4 P2 27.00(6) 4_565 4_565
O13 K4 P2 137.03(6) 1_545 4_565
O16 K4 P2 28.75(5) 4_565 4_565
O18 K4 P2 64.57(5) . 4_565
O14 K4 P2 94.14(5) 1_545 4_565
O1 K4 P5 100.91(7) 3_765 1_545
O10 K4 P5 26.77(6) 1_545 1_545
O21 K4 P5 27.32(5) 1_545 1_545
O9 K4 P5 101.28(7) 4_565 1_545
O13 K4 P5 90.68(6) 1_545 1_545
O16 K4 P5 134.83(6) 4_565 1_545
O18 K4 P5 168.66(6) . 1_545
O14 K4 P5 68.90(5) 1_545 1_545
P2 K4 P5 112.92(3) 4_565 1_545
O1 K4 Mn2 113.21(8) 3_765 1_545
O10 K4 Mn2 79.48(6) 1_545 1_545
O21 K4 Mn2 37.69(5) 1_545 1_545
O9 K4 Mn2 146.08(7) 4_565 1_545
O13 K4 Mn2 37.21(5) 1_545 1_545
O16 K4 Mn2 121.10(5) 4_565 1_545
O18 K4 Mn2 133.29(6) . 1_545
O14 K4 Mn2 37.59(5) 1_545 1_545
P2 K4 Mn2 131.63(3) 4_565 1_545
P5 K4 Mn2 57.21(2) 1_545 1_545
O1 K4 B1 95.49(9) 3_765 .
O10 K4 B1 132.98(8) 1_545 .
O21 K4 B1 166.02(8) 1_545 .
O9 K4 B1 62.23(9) 4_565 .
O13 K4 B1 103.10(8) 1_545 .
O16 K4 B1 23.57(7) 4_565 .
O18 K4 B1 24.43(7) . .
O14 K4 B1 102.90(8) 1_545 .
P2 K4 B1 45.82(6) 4_565 .
P5 K4 B1 157.93(6) 1_545 .
Mn2 K4 B1 128.33(6) 1_545 .
O2 K6 O2 180.00(12) 3_756 .
O2 K6 O4 111.62(8) 3_756 2_645
O2 K6 O4 68.38(8) . 2_645
O2 K6 O4 68.38(8) 3_756 4_666
O2 K6 O4 111.62(8) . 4_666
O4 K6 O4 180.0 2_645 4_666
O2 K6 O3 91.18(7) 3_756 2_645
O2 K6 O3 88.82(7) . 2_645
O4 K6 O3 51.05(7) 2_645 2_645
O4 K6 O3 128.95(7) 4_666 2_645
O2 K6 O3 88.82(7) 3_756 4_666
O2 K6 O3 91.18(7) . 4_666
O4 K6 O3 128.95(7) 2_645 4_666
O4 K6 O3 51.05(7) 4_666 4_666
O3 K6 O3 180.0 2_645 4_666
O2 K6 O16 76.01(7) 3_756 3_756
O2 K6 O16 103.99(7) . 3_756
O4 K6 O16 94.18(7) 2_645 3_756
O4 K6 O16 85.82(7) 4_666 3_756
O3 K6 O16 43.26(6) 2_645 3_756
O3 K6 O16 136.74(6) 4_666 3_756
O2 K6 O16 103.99(7) 3_756 .
O2 K6 O16 76.01(7) . .
O4 K6 O16 85.82(7) 2_645 .
O4 K6 O16 94.18(7) 4_666 .
O3 K6 O16 136.74(6) 2_645 .
O3 K6 O16 43.26(6) 4_666 .
O16 K6 O16 180.0 3_756 .
O2 K6 B1 95.77(8) 3_756 2_645
O2 K6 B1 84.23(8) . 2_645
O4 K6 B1 72.29(8) 2_645 2_645
O4 K6 B1 107.71(8) 4_666 2_645
O3 K6 B1 25.50(7) 2_645 2_645
O3 K6 B1 154.50(7) 4_666 2_645
O16 K6 B1 25.20(7) 3_756 2_645
O16 K6 B1 154.80(7) . 2_645
O2 K6 B1 84.23(8) 3_756 4_666
O2 K6 B1 95.77(8) . 4_666
O4 K6 B1 107.71(8) 2_645 4_666
O4 K6 B1 72.29(8) 4_666 4_666
O3 K6 B1 154.50(7) 2_645 4_666
O3 K6 B1 25.50(7) 4_666 4_666
O16 K6 B1 154.80(7) 3_756 4_666
O16 K6 B1 25.20(7) . 4_666
B1 K6 B1 180.0 2_645 4_666
O2 K6 P1 104.38(6) 3_756 2_645
O2 K6 P1 75.62(6) . 2_645
O4 K6 P1 24.38(5) 2_645 2_645
O4 K6 P1 155.62(5) 4_666 2_645
O3 K6 P1 26.76(5) 2_645 2_645
O3 K6 P1 153.24(5) 4_666 2_645
O16 K6 P1 69.80(4) 3_756 2_645
O16 K6 P1 110.20(4) . 2_645
B1 K6 P1 48.61(6) 2_645 2_645
B1 K6 P1 131.39(6) 4_666 2_645
O2 K6 P1 75.62(6) 3_756 4_666
O2 K6 P1 104.38(6) . 4_666
O4 K6 P1 155.62(5) 2_645 4_666
O4 K6 P1 24.38(5) 4_666 4_666
O3 K6 P1 153.24(5) 2_645 4_666
O3 K6 P1 26.76(5) 4_666 4_666
O16 K6 P1 110.20(4) 3_756 4_666
O16 K6 P1 69.80(4) . 4_666
B1 K6 P1 131.39(6) 2_645 4_666
B1 K6 P1 48.61(6) 4_666 4_666
P1 K6 P1 180.000(1) 2_645 4_666
O20 B2 O5 111.8(3) . .
O20 B2 O11 112.9(3) . .
O5 B2 O11 105.1(3) . .
O20 B2 O12 111.2(3) . .
O5 B2 O12 109.6(3) . .
O11 B2 O12 105.9(3) . .
O20 B1 O16 113.9(3) . 4_565
O20 B1 O3 112.8(3) . .
O16 B1 O3 104.1(3) 4_565 .
O20 B1 O18 111.9(3) . .
O16 B1 O18 105.2(3) 4_565 .
O3 B1 O18 108.3(3) . .
O20 B1 K6 81.05(17) . 2_655
O16 B1 K6 69.34(16) 4_565 2_655
O3 B1 K6 63.24(16) . 2_655
O18 B1 K6 167.0(2) . 2_655
O20 B1 K2 150.4(2) . .
O16 B1 K2 55.28(15) 4_565 .
O3 B1 K2 54.25(15) . .
O18 B1 K2 97.76(19) . .
K6 B1 K2 69.34(7) 2_655 .
O20 B1 K4 138.0(2) . .
O16 B1 K4 51.56(15) 4_565 .
O3 B1 K4 109.2(2) . .
O18 B1 K4 54.49(15) . .
K6 B1 K4 117.15(10) 2_655 .
K2 B1 K4 61.23(7) . .

loop_
_geom_bond_atom_site_label_1
_geom_bond_atom_site_label_2
_geom_bond_distance
_geom_bond_site_symmetry_2
Mn2 O13 2.126(3) .
Mn2 O21 2.149(3) .
Mn2 O14 2.159(2) .
Mn2 O6 2.179(2) .
Mn2 O20 2.252(2) .
Mn2 O7 2.268(2) .
Mn2 K4 3.5146(10) 1_565
Mn2 K5 3.6757(11) .
Mn2 K2 3.9135(9) 2_655
Mn1 O15 2.062(2) .
Mn1 O19 2.101(3) .
Mn1 O2 2.110(3) .
Mn1 O4 2.160(2) 2_645
Mn1 O17 2.210(3) .
Mn1 K6 3.4859(5) .
Mn1 K3 3.6160(10) .
Mn1 K2 3.8266(9) 2_655
Mn1 K2 3.8467(10) 4_666
P5 O10 1.493(3) .
P5 O21 1.514(3) .
P5 O12 1.570(2) .
P5 O1 1.575(3) .
P5 K4 3.2839(12) 1_565
P5 K1 3.535(3) 1_655
P5 K1 3.601(3) 3_665
P5 K5 3.6908(15) 3_775
P5 K3 3.7425(12) 4_575
P4 O6 1.501(2) .
P4 O8 1.509(3) .
P4 O17 1.561(3) .
P4 O18 1.571(2) .
P4 K1 3.307(3) 1_655
P4 K2 3.3523(12) 2_655
P4 K1 3.371(3) 3_665
P3 O15 1.511(3) 4_575
P3 O14 1.523(2) .
P3 O2 1.533(3) 2_655
P3 O5 1.587(2) .
P3 K2 3.4884(11) 3_665
P3 K3 3.5576(12) 4_575
P3 K2 3.6023(11) 1_565
P3 K6 3.8061(8) 2_655
P2 O19 1.495(3) .
P2 O9 1.497(3) .
P2 O11 1.571(2) 4_666
P2 O16 1.579(3) .
P2 K4 3.2827(12) 4_666
P2 K3 3.3877(12) 2_745
P2 K3 3.7061(13) .
P1 O13 1.504(3) 2_645
P1 O4 1.513(2) .
P1 O7 1.564(2) .
P1 O3 1.566(2) .
P1 K6 3.4771(8) 2_655
P1 K5 3.6348(16) 2_645
P1 K2 3.6767(11) 2_655
P1 K4 3.8458(12) 2_655
O20 B1 1.423(4) .
O20 B2 1.465(4) .
O19 K3 2.749(3) .
O18 B1 1.504(4) .
O18 K1 2.905(3) 3_665
O18 K4 2.961(3) .
O18 K1 3.282(3) 1_655
O17 K2 2.759(3) 2_655
O16 B1 1.477(4) 4_666
O16 K4 2.893(3) 4_666
O16 K2 2.909(2) 4_666
O16 K6 3.245(2) .
O15 P3 1.511(3) 4_676
O15 K3 2.881(3) .
O15 K2 3.090(3) 2_655
O14 K2 2.731(3) 1_565
O14 K4 3.039(3) 1_565
O13 P1 1.504(3) 2_655
O13 K4 2.848(3) 1_565
O13 K5 3.079(3) .
O13 K2 3.373(3) 1_565
O12 B2 1.499(4) .
O12 K3 3.008(3) 3_765
O12 K1 3.180(4) 3_665
O11 B2 1.481(4) .
O11 P2 1.571(2) 4_565
O11 K5 2.915(3) 4_575
O11 K3 2.959(3) 3_765
O10 K3 2.610(3) 4_575
O10 K5 2.713(3) 3_775
O10 K4 2.731(3) 1_565
O9 K4 2.786(3) 4_666
O9 K3 2.877(3) 2_745
O9 K1 2.917(4) 2_645
O9 K5 3.377(3) 2_745
O8 K1 2.601(4) 1_655
O8 K3 2.639(3) .
O8 K1 2.882(4) 3_665
O7 K2 2.875(3) 2_655
O6 K2 2.782(3) 2_655
O6 K5 2.971(3) .
O21 K4 2.776(3) 1_565
O21 K5 3.046(3) .
O5 B2 1.467(4) .
O5 K3 3.127(3) 4_575
O5 K5 3.206(3) 4_575
O4 Mn1 2.160(2) 2_655
O4 K6 2.689(3) 2_655
O4 K5 3.100(3) 2_645
O3 B1 1.489(4) .
O3 K2 2.881(3) .
O3 K6 3.088(3) 2_655
O2 P3 1.533(3) 2_645
O2 K6 2.653(3) .
O2 K2 2.787(3) 4_666
O1 K4 2.695(3) 3_765
O1 K1 2.859(4) 1_655
O1 K1 3.097(4) 3_665
K1 K1 0.949(5) 3_565
K1 O8 2.601(4) 1_455
K1 O1 2.859(4) 1_455
K1 O8 2.882(4) 3_665
K1 O18 2.905(3) 3_665
K1 O9 2.917(4) 2_655
K1 O1 3.097(4) 3_665
K1 O12 3.180(4) 3_665
K1 O18 3.282(3) 1_455
K1 P4 3.307(3) 1_455
K1 P4 3.371(3) 3_665
K1 P5 3.535(3) 1_455
K2 O14 2.731(3) 1_545
K2 O17 2.759(3) 2_645
K2 O6 2.782(3) 2_645
K2 O2 2.787(3) 4_565
K2 O7 2.875(3) 2_645
K2 O16 2.909(2) 4_565
K2 O15 3.090(3) 2_645
K2 P4 3.3523(12) 2_645
K2 O13 3.373(3) 1_545
K2 B1 3.485(4) .
K2 P3 3.4884(11) 3_665
K3 O10 2.610(3) 4_676
K3 O9 2.877(3) 2_755
K3 O11 2.959(3) 3_765
K3 O12 3.008(3) 3_765
K3 O5 3.127(3) 4_676
K3 P2 3.3877(12) 2_755
K3 P3 3.5576(12) 4_676
K5 O10 2.713(3) 3_775
K5 O11 2.915(3) 4_676
K5 O4 3.100(3) 2_655
K5 O5 3.206(3) 4_676
K5 O9 3.377(3) 2_755
K5 P1 3.6348(16) 2_655
K5 P5 3.6908(15) 3_775
K5 K3 3.9916(13) 2_755
K4 O1 2.695(3) 3_765
K4 O10 2.731(3) 1_545
K4 O21 2.776(3) 1_545
K4 O9 2.786(3) 4_565
K4 O13 2.848(3) 1_545
K4 O16 2.893(3) 4_565
K4 O14 3.039(3) 1_545
K4 P2 3.2827(12) 4_565
K4 P5 3.2839(12) 1_545
K4 Mn2 3.5146(10) 1_545
K4 B1 3.569(4) .
K6 O2 2.653(3) 3_756
K6 O4 2.689(3) 2_645
K6 O4 2.689(3) 4_666
K6 O3 3.088(3) 2_645
K6 O3 3.088(3) 4_666
K6 O16 3.245(2) 3_756
K6 B1 3.457(4) 2_645
K6 B1 3.457(4) 4_666
K6 P1 3.4771(8) 2_645
K6 P1 3.4771(8) 4_666
B1 O16 1.477(4) 4_565
B1 K6 3.457(4) 2_655
